data_2242016
loop_
_publ_author_name
'Zhong, Kai-Long'

_publ_section_title
;
 A new one-dimensional Ni^II^ coordination polymer with a two-dimensional
 supramolecular architecture
;
_journal_coeditor_code ZL2688
_journal_issue 2
_journal_name_full 'Acta Crystallographica Section E'
_journal_page_first 192
_journal_page_last 195
_journal_paper_doi 10.1107/S2056989017000470
_journal_volume 73
_journal_year 2017
_chemical_formula_iupac '[Ni (S O4) (C18 H18 N6) (C2 H6 O2)0.5 (H2 O)], C2 H6 O2, H2 O'
_chemical_formula_moiety 'C19 H23 N6 Ni O6 S, C2 H6 O2, H2 O'
_chemical_formula_sum 'C21 H31 N6 Ni O9 S'
_chemical_formula_weight 602.29
_chemical_name_systematic
;<i>catena</i>-Poly[[aqua(sulfato-\k<i>O</i>)hemi(\m-ethane-1,2-diol-\k^2^<i>O</i>:<i>O</i>')[\m~3~-1,3,5-tris(1<i>H</i>-imidazol-1-ylmethyl)benzene-\k^3^<i>N</i>^3^,<i>N</i>^3'^,<i>N</i>^3''^]nickel(II)]
ethane-1,2-diol monosolvate monohydrate]
;
_space_group_crystal_system triclinic
_space_group_IT_number 2
_space_group_name_Hall '-P 1'
_space_group_name_H-M_alt 'P -1'
_symmetry_space_group_name_Hall '-P 1'
_symmetry_space_group_name_H-M 'P -1'
_atom_sites_solution_hydrogens geom
_audit_creation_method SHELXL-2014/7
_cell_angle_alpha 83.9220(10)
_cell_angle_beta 77.8290(10)
_cell_angle_gamma 74.0640(10)
_cell_formula_units_Z 2
_cell_length_a 8.6910(4)
_cell_length_b 11.7296(5)
_cell_length_c 13.1200(6)
_cell_measurement_reflns_used 5689
_cell_measurement_temperature 223.15
_cell_measurement_theta_max 27.48
_cell_measurement_theta_min 3.62
_cell_volume 1255.53(10)
_computing_cell_refinement
;
CrystalClear (Rigaku, 2007)
;
_computing_data_collection
;
CrystalClear (Rigaku, 2007)
;
_computing_data_reduction
;
CrystalClear (Rigaku, 2007)
;
_computing_molecular_graphics
;
XP in SHELXTL (Sheldrick, 2008)
;
_computing_publication_material
;
SHELXL2014 (Sheldrick, 2015b)
;
_computing_structure_refinement
;
SHELXL2014 (Sheldrick, 2015b)
;
_computing_structure_solution
;
SHELXT (Sheldrick, 2015a)
;
_diffrn_ambient_temperature 223.15
_diffrn_detector_area_resol_mean 28.5714
_diffrn_measured_fraction_theta_full 0.989
_diffrn_measured_fraction_theta_max 0.987
_diffrn_measurement_device_type 'Rigaku Mercury CCD'
_diffrn_measurement_method '\w scans'
_diffrn_radiation_type MoK\a
_diffrn_radiation_wavelength 0.71073
_diffrn_reflns_av_R_equivalents 0.0145
_diffrn_reflns_limit_h_max 3
_diffrn_reflns_limit_h_min -11
_diffrn_reflns_limit_k_max 14
_diffrn_reflns_limit_k_min -15
_diffrn_reflns_limit_l_max 16
_diffrn_reflns_limit_l_min -17
_diffrn_reflns_number 10288
_diffrn_reflns_theta_full 25.242
_diffrn_reflns_theta_max 27.507
_diffrn_reflns_theta_min 2.468
_exptl_absorpt_coefficient_mu 0.920
_exptl_absorpt_correction_T_max 0.8374
_exptl_absorpt_correction_T_min 0.7699
_exptl_absorpt_correction_type multi-scan
_exptl_absorpt_process_details
;
(<i>REQAB</i>; Jacobson, 1998)
;
_exptl_crystal_colour blue
_exptl_crystal_density_diffrn 1.593
_exptl_crystal_description block
_exptl_crystal_F_000 630
_exptl_crystal_size_max 0.300
_exptl_crystal_size_mid 0.250
_exptl_crystal_size_min 0.200
_refine_diff_density_max 0.636
_refine_diff_density_min -0.349
_refine_ls_extinction_method none
_refine_ls_goodness_of_fit_ref 1.050
_refine_ls_hydrogen_treatment constr
_refine_ls_matrix_type full
_refine_ls_number_parameters 346
_refine_ls_number_reflns 5701
_refine_ls_number_restraints 0
_refine_ls_restrained_S_all 1.050
_refine_ls_R_factor_all 0.0349
_refine_ls_R_factor_gt 0.0307
_refine_ls_shift/su_max 0.000
_refine_ls_shift/su_mean 0.000
_refine_ls_structure_factor_coef Fsqd
_refine_ls_weighting_details 'w=1/[\s^2^(Fo^2^)+(0.0339P)^2^+0.5937P] where P=(Fo^2^+2Fc^2^)/3'
_refine_ls_weighting_scheme calc
_refine_ls_wR_factor_gt 0.0746
_refine_ls_wR_factor_ref 0.0769
_reflns_number_gt 5102
_reflns_number_total 5701
_reflns_threshold_expression 'I > 2\s(I)'
_cod_data_source_file zl2688sup1.cif
_cod_data_source_block I
_cod_database_code 2242016
_shelx_space_group_comment
;
The symmetry employed for this shelxl refinement is uniquely defined
by the following loop, which should always be used as a source of
symmetry information in preference to the above space-group names.
They are only intended as comments.
;
_shelx_estimated_absorpt_t_min 0.770
_shelx_estimated_absorpt_t_max 1.000

loop_
_space_group_symop_operation_xyz
'x, y, z'
'-x, -y, -z'

loop_
_atom_site_type_symbol
_atom_site_label
_atom_site_fract_x
_atom_site_fract_y
_atom_site_fract_z
_atom_site_U_iso_or_equiv
_atom_site_adp_type
_atom_site_calc_flag
_atom_site_occupancy
Ni Ni1 0.04969(2) 0.26468(2) 0.69398(2) 0.02264(7) Uani d 1
S S1 0.39700(5) 0.31684(4) 0.73486(3) 0.02532(10) Uani d 1
N N1 0.17497(17) 0.15324(13) 0.57365(11) 0.0264(3) Uani d 1
N N2 0.35427(17) 0.07352(13) 0.43798(11) 0.0272(3) Uani d 1
N N3 -0.00592(17) -0.12373(13) 0.20513(11) 0.0275(3) Uani d 1
N N4 0.12631(18) -0.00981(14) 0.09797(11) 0.0288(3) Uani d 1
N N5 0.08774(18) 0.61960(13) 0.19341(11) 0.0280(3) Uani d 1
N N6 0.28790(17) 0.48786(13) 0.10352(11) 0.0271(3) Uani d 1
O O1 0.27204(14) 0.25000(12) 0.74691(10) 0.0332(3) Uani d 1
O O1W -0.16019(15) 0.28607(13) 0.63045(10) 0.0375(3) Uani d 1
H H1WA -0.1485 0.2805 0.5674 0.045 Uiso d 1
H H1WB -0.2450 0.2694 0.6602 0.045 Uiso d 1
O O2 0.55747(16) 0.23427(14) 0.72399(15) 0.0551(5) Uani d 1
O O2W 0.4836(2) 0.61941(19) 0.57640(16) 0.0644(5) Uani d 1
H H2WA 0.5186 0.6125 0.5127 0.091(12) Uiso d 1
H H2WB 0.4695 0.5551 0.6032 0.19(2) Uiso d 1
O O4 0.3645(2) 0.39103(17) 0.82364(12) 0.0585(5) Uani d 1
O O3 0.38778(17) 0.39792(13) 0.63970(11) 0.0405(3) Uani d 1
O O5 0.10109(15) 0.40988(11) 0.59967(10) 0.0309(3) Uani d 1
H H1A 0.1896 0.4142 0.6075 0.066(8) Uiso d 1
O O7 0.7848(2) 0.36115(16) 0.21737(13) 0.0581(4) Uani d 1
H H7C 0.7487 0.4328 0.2068 0.087 Uiso calc 1
O O6 0.8462(2) 0.27266(19) 0.42207(12) 0.0641(5) Uani d 1
H H6B 0.7551 0.3036 0.4092 0.096 Uiso calc 1
C C1 0.44203(19) 0.11243(16) 0.24838(13) 0.0270(4) Uani d 1
C C2 0.3776(2) 0.05094(16) 0.19147(13) 0.0281(4) Uani d 1
H H2A 0.3650 -0.0240 0.2159 0.034 Uiso calc 1
C C3 0.3312(2) 0.10036(16) 0.09739(13) 0.0267(3) Uani d 1
C C4 0.3538(2) 0.21075(16) 0.06059(13) 0.0272(3) Uani d 1
H H4A 0.3251 0.2435 -0.0026 0.033 Uiso calc 1
C C5 0.4194(2) 0.27334(15) 0.11748(14) 0.0264(3) Uani d 1
C C6 0.4632(2) 0.22389(16) 0.21129(14) 0.0290(4) Uani d 1
H H6A 0.5068 0.2653 0.2496 0.035 Uiso calc 1
C C7 0.4926(2) 0.05685(18) 0.34988(13) 0.0321(4) Uani d 1
H H7A 0.5418 -0.0274 0.3423 0.039 Uiso calc 1
H H7B 0.5740 0.0920 0.3645 0.039 Uiso calc 1
C C8 0.2624(2) 0.03201(19) 0.03467(14) 0.0349(4) Uani d 1
H H8A 0.2253 0.0826 -0.0235 0.042 Uiso calc 1
H H8B 0.3478 -0.0356 0.0064 0.042 Uiso calc 1
C C9 0.4402(2) 0.39447(16) 0.07772(15) 0.0306(4) Uani d 1
H H9A 0.5237 0.4113 0.1080 0.037 Uiso calc 1
H H9B 0.4765 0.3949 0.0025 0.037 Uiso calc 1
C C10 0.2496(2) 0.00224(17) 0.46746(14) 0.0323(4) Uani d 1
H H10A 0.2531 -0.0665 0.4367 0.039 Uiso calc 1
C C11 0.1396(2) 0.05254(17) 0.55086(14) 0.0307(4) Uani d 1
H H11A 0.0532 0.0232 0.5872 0.037 Uiso calc 1
C C12 0.3053(2) 0.16280(16) 0.50339(13) 0.0270(3) Uani d 1
H H12A 0.3563 0.2236 0.4998 0.032 Uiso calc 1
C C13 -0.0332(2) 0.05429(17) 0.12110(15) 0.0337(4) Uani d 1
H H13A -0.0776 0.1313 0.0968 0.040 Uiso calc 1
C C14 -0.1129(2) -0.01670(17) 0.18614(14) 0.0329(4) Uani d 1
H H14A -0.2239 0.0037 0.2141 0.040 Uiso calc 1
C C15 0.1375(2) -0.11575(16) 0.15006(14) 0.0299(4) Uani d 1
H H15A 0.2336 -0.1758 0.1478 0.036 Uiso calc 1
C C16 0.1711(2) 0.52835(18) 0.04308(15) 0.0362(4) Uani d 1
H H16A 0.1747 0.5047 -0.0230 0.043 Uiso calc 1
C C17 0.0496(2) 0.60986(18) 0.09903(15) 0.0356(4) Uani d 1
H H17A -0.0456 0.6528 0.0767 0.043 Uiso calc 1
C C18 0.2324(2) 0.54442(16) 0.19310(14) 0.0298(4) Uani d 1
H H18A 0.2886 0.5322 0.2480 0.036 Uiso calc 1
C C20 0.0760(2) 0.45061(18) 0.49659(15) 0.0349(4) Uani d 1
H H20A 0.0660 0.3861 0.4600 0.042 Uiso calc 1
H H20B 0.1682 0.4783 0.4581 0.042 Uiso calc 1
C C21 0.9401(3) 0.3387(2) 0.24521(18) 0.0498(5) Uani d 1
H H21A 0.9519 0.4103 0.2700 0.060 Uiso calc 1
H H21B 1.0250 0.3158 0.1844 0.060 Uiso calc 1
C C22 0.9574(3) 0.2421(2) 0.32855(19) 0.0533(6) Uani d 1
H H22A 0.9415 0.1718 0.3039 0.064 Uiso calc 1
H H22B 1.0673 0.2225 0.3422 0.064 Uiso calc 1

loop_
_atom_site_aniso_label
_atom_site_aniso_U_11
_atom_site_aniso_U_22
_atom_site_aniso_U_33
_atom_site_aniso_U_12
_atom_site_aniso_U_13
_atom_site_aniso_U_23
Ni1 0.02106(11) 0.02523(12) 0.02195(11) -0.00719(8) -0.00350(8) -0.00055(8)
S1 0.02180(18) 0.0309(2) 0.0249(2) -0.00984(16) -0.00678(15) 0.00368(16)
N1 0.0254(7) 0.0282(8) 0.0252(7) -0.0072(6) -0.0043(6) -0.0008(6)
N2 0.0267(7) 0.0305(8) 0.0220(7) -0.0043(6) -0.0040(5) 0.0001(6)
N3 0.0269(7) 0.0299(8) 0.0263(7) -0.0102(6) -0.0022(6) -0.0016(6)
N4 0.0317(7) 0.0313(8) 0.0263(7) -0.0151(6) -0.0040(6) 0.0008(6)
N5 0.0293(7) 0.0287(8) 0.0261(7) -0.0077(6) -0.0049(6) -0.0026(6)
N6 0.0296(7) 0.0239(7) 0.0265(7) -0.0075(6) -0.0019(6) -0.0011(6)
O1 0.0261(6) 0.0392(8) 0.0386(7) -0.0155(5) -0.0128(5) 0.0111(6)
O1W 0.0257(6) 0.0619(9) 0.0279(7) -0.0159(6) -0.0043(5) -0.0058(6)
O2 0.0231(6) 0.0416(9) 0.0939(13) -0.0063(6) -0.0090(7) 0.0162(9)
O2W 0.0637(11) 0.0762(14) 0.0583(12) -0.0359(10) 0.0060(9) -0.0144(10)
O4 0.0787(12) 0.0705(12) 0.0375(8) -0.0353(10) -0.0087(8) -0.0141(8)
O3 0.0393(7) 0.0474(9) 0.0394(8) -0.0212(6) -0.0143(6) 0.0181(6)
O5 0.0320(6) 0.0338(7) 0.0301(6) -0.0112(5) -0.0153(5) 0.0098(5)
O7 0.0763(12) 0.0541(10) 0.0512(10) -0.0234(9) -0.0231(9) 0.0046(8)
O6 0.0594(10) 0.1007(15) 0.0345(8) -0.0213(10) -0.0141(7) -0.0020(9)
C1 0.0224(7) 0.0313(9) 0.0232(8) -0.0035(7) -0.0013(6) 0.0014(7)
C2 0.0307(8) 0.0271(9) 0.0251(8) -0.0096(7) -0.0017(7) 0.0035(7)
C3 0.0269(8) 0.0295(9) 0.0235(8) -0.0107(7) -0.0004(6) -0.0004(7)
C4 0.0273(8) 0.0291(9) 0.0240(8) -0.0074(7) -0.0044(6) 0.0036(7)
C5 0.0238(7) 0.0234(8) 0.0297(9) -0.0061(6) -0.0010(6) 0.0005(7)
C6 0.0278(8) 0.0313(9) 0.0291(9) -0.0088(7) -0.0048(7) -0.0043(7)
C7 0.0254(8) 0.0403(11) 0.0236(8) 0.0001(7) -0.0024(7) 0.0019(7)
C8 0.0425(10) 0.0416(11) 0.0259(9) -0.0241(9) -0.0008(8) -0.0013(8)
C9 0.0279(8) 0.0256(9) 0.0351(10) -0.0081(7) 0.0020(7) -0.0005(7)
C10 0.0376(9) 0.0329(10) 0.0296(9) -0.0125(8) -0.0077(7) -0.0037(7)
C11 0.0309(8) 0.0357(10) 0.0290(9) -0.0155(8) -0.0047(7) -0.0012(7)
C12 0.0273(8) 0.0270(9) 0.0264(8) -0.0075(7) -0.0049(7) 0.0010(7)
C13 0.0361(9) 0.0311(10) 0.0319(9) -0.0042(8) -0.0092(8) 0.0007(8)
C14 0.0273(8) 0.0389(11) 0.0297(9) -0.0056(8) -0.0030(7) -0.0019(8)
C15 0.0279(8) 0.0290(9) 0.0330(9) -0.0106(7) -0.0028(7) -0.0006(7)
C16 0.0407(10) 0.0413(11) 0.0262(9) -0.0067(9) -0.0087(8) -0.0063(8)
C17 0.0344(9) 0.0411(11) 0.0307(9) -0.0032(8) -0.0120(8) -0.0047(8)
C18 0.0325(9) 0.0299(9) 0.0273(9) -0.0069(7) -0.0071(7) -0.0030(7)
C20 0.0366(10) 0.0364(10) 0.0298(9) -0.0055(8) -0.0102(8) 0.0031(8)
C21 0.0546(13) 0.0468(13) 0.0463(13) -0.0177(11) 0.0023(10) -0.0065(10)
C22 0.0651(15) 0.0489(14) 0.0455(13) -0.0091(12) -0.0142(11) -0.0077(11)

loop_
_atom_type_symbol
_atom_type_description
_atom_type_scat_dispersion_real
_atom_type_scat_dispersion_imag
_atom_type_scat_source
C C 0.0033 0.0016 'International Tables Vol C Tables 4.2.6.8 and 6.1.1.4'
H H 0.0000 0.0000 'International Tables Vol C Tables 4.2.6.8 and 6.1.1.4'
N N 0.0061 0.0033 'International Tables Vol C Tables 4.2.6.8 and 6.1.1.4'
Ni Ni 0.3393 1.1124 'International Tables Vol C Tables 4.2.6.8 and 6.1.1.4'
O O 0.0106 0.0060 'International Tables Vol C Tables 4.2.6.8 and 6.1.1.4'
S S 0.1246 0.1234 'International Tables Vol C Tables 4.2.6.8 and 6.1.1.4'

loop_
_geom_angle_atom_site_label_1
_geom_angle_atom_site_label_2
_geom_angle_atom_site_label_3
_geom_angle_site_symmetry_1
_geom_angle_site_symmetry_3
_geom_angle
_geom_angle_publ_flag
N5 Ni1 N3 2_566 2_556 89.38(6) y
N5 Ni1 N1 2_566 . 175.70(6) y
N3 Ni1 N1 2_556 . 92.36(6) y
N5 Ni1 O5 2_566 . 88.70(6) y
N3 Ni1 O5 2_556 . 176.18(5) y
N1 Ni1 O5 . . 89.79(5) y
N5 Ni1 O1W 2_566 . 88.85(6) y
N3 Ni1 O1W 2_556 . 93.73(6) y
N1 Ni1 O1W . . 87.11(5) y
O5 Ni1 O1W . . 89.54(5) y
N5 Ni1 O1 2_566 . 93.10(6) y
N3 Ni1 O1 2_556 . 90.67(5) y
N1 Ni1 O1 . . 90.82(5) y
O5 Ni1 O1 . . 86.13(5) y
O1W Ni1 O1 . . 175.21(5) y
O2 S1 O4 . . 111.46(11) ?
O2 S1 O1 . . 109.44(9) ?
O4 S1 O1 . . 110.26(9) ?
O2 S1 O3 . . 109.46(9) ?
O4 S1 O3 . . 107.10(10) ?
O1 S1 O3 . . 109.06(7) ?
C12 N1 C11 . . 105.32(15) ?
C12 N1 Ni1 . . 127.89(12) ?
C11 N1 Ni1 . . 126.79(12) ?
C12 N2 C10 . . 107.46(14) ?
C12 N2 C7 . . 126.22(16) ?
C10 N2 C7 . . 126.31(16) ?
C15 N3 C14 . . 105.22(15) ?
C15 N3 Ni1 . 2_556 126.02(12) ?
C14 N3 Ni1 . 2_556 128.61(12) ?
C15 N4 C13 . . 107.33(15) ?
C15 N4 C8 . . 125.92(16) ?
C13 N4 C8 . . 126.61(16) ?
C18 N5 C17 . . 105.44(15) ?
C18 N5 Ni1 . 2_566 128.44(12) ?
C17 N5 Ni1 . 2_566 126.04(12) ?
C18 N6 C16 . . 107.12(15) ?
C18 N6 C9 . . 126.52(15) ?
C16 N6 C9 . . 126.24(15) ?
S1 O1 Ni1 . . 138.40(8) ?
Ni1 O1W H1WA . . 118.1 ?
Ni1 O1W H1WB . . 126.3 ?
H1WA O1W H1WB . . 109.6 ?
H2WA O2W H2WB . . 108.8 ?
C20 O5 Ni1 . . 131.31(12) ?
C20 O5 H1A . . 110.7 ?
Ni1 O5 H1A . . 106.8 ?
C21 O7 H7C . . 109.5 ?
C22 O6 H6B . . 109.5 ?
C2 C1 C6 . . 119.90(16) ?
C2 C1 C7 . . 119.62(16) ?
C6 C1 C7 . . 120.47(16) ?
C1 C2 C3 . . 120.49(16) ?
C1 C2 H2A . . 119.8 ?
C3 C2 H2A . . 119.8 ?
C4 C3 C2 . . 119.28(16) ?
C4 C3 C8 . . 120.40(16) ?
C2 C3 C8 . . 120.29(16) ?
C3 C4 C5 . . 120.59(16) ?
C3 C4 H4A . . 119.7 ?
C5 C4 H4A . . 119.7 ?
C6 C5 C4 . . 119.54(16) ?
C6 C5 C9 . . 120.37(16) ?
C4 C5 C9 . . 120.09(16) ?
C5 C6 C1 . . 120.19(16) ?
C5 C6 H6A . . 119.9 ?
C1 C6 H6A . . 119.9 ?
N2 C7 C1 . . 112.19(14) ?
N2 C7 H7A . . 109.2 ?
C1 C7 H7A . . 109.2 ?
N2 C7 H7B . . 109.2 ?
C1 C7 H7B . . 109.2 ?
H7A C7 H7B . . 107.9 ?
N4 C8 C3 . . 112.00(15) ?
N4 C8 H8A . . 109.2 ?
C3 C8 H8A . . 109.2 ?
N4 C8 H8B . . 109.2 ?
C3 C8 H8B . . 109.2 ?
H8A C8 H8B . . 107.9 ?
N6 C9 C5 . . 111.96(14) ?
N6 C9 H9A . . 109.2 ?
C5 C9 H9A . . 109.2 ?
N6 C9 H9B . . 109.2 ?
C5 C9 H9B . . 109.2 ?
H9A C9 H9B . . 107.9 ?
C11 C10 N2 . . 105.93(16) ?
C11 C10 H10A . . 127.0 ?
N2 C10 H10A . . 127.0 ?
C10 C11 N1 . . 109.93(16) ?
C10 C11 H11A . . 125.0 ?
N1 C11 H11A . . 125.0 ?
N1 C12 N2 . . 111.36(15) ?
N1 C12 H12A . . 124.3 ?
N2 C12 H12A . . 124.3 ?
C14 C13 N4 . . 106.18(16) ?
C14 C13 H13A . . 126.9 ?
N4 C13 H13A . . 126.9 ?
C13 C14 N3 . . 110.02(16) ?
C13 C14 H14A . . 125.0 ?
N3 C14 H14A . . 125.0 ?
N3 C15 N4 . . 111.25(16) ?
N3 C15 H15A . . 124.4 ?
N4 C15 H15A . . 124.4 ?
C17 C16 N6 . . 106.14(16) ?
C17 C16 H16A . . 126.9 ?
N6 C16 H16A . . 126.9 ?
C16 C17 N5 . . 109.86(16) ?
C16 C17 H17A . . 125.1 ?
N5 C17 H17A . . 125.1 ?
N5 C18 N6 . . 111.43(15) ?
N5 C18 H18A . . 124.3 ?
N6 C18 H18A . . 124.3 ?
O5 C20 C20 . 2_566 108.89(19) ?
O5 C20 H20A . . 109.9 ?
C20 C20 H20A 2_566 . 109.9 ?
O5 C20 H20B . . 109.9 ?
C20 C20 H20B 2_566 . 109.9 ?
H20A C20 H20B . . 108.3 ?
O7 C21 C22 . . 109.84(19) ?
O7 C21 H21A . . 109.7 ?
C22 C21 H21A . . 109.7 ?
O7 C21 H21B . . 109.7 ?
C22 C21 H21B . . 109.7 ?
H21A C21 H21B . . 108.2 ?
O6 C22 C21 . . 113.0(2) ?
O6 C22 H22A . . 109.0 ?
C21 C22 H22A . . 109.0 ?
O6 C22 H22B . . 109.0 ?
C21 C22 H22B . . 109.0 ?
H22A C22 H22B . . 107.8 ?

loop_
_geom_bond_atom_site_label_1
_geom_bond_atom_site_label_2
_geom_bond_site_symmetry_2
_geom_bond_distance
_geom_bond_publ_flag
Ni1 N5 2_566 2.0597(15) y
Ni1 N3 2_556 2.0735(15) y
Ni1 N1 . 2.0777(15) y
Ni1 O5 . 2.0904(12) y
Ni1 O1W . 2.1048(12) y
Ni1 O1 . 2.1458(12) y
S1 O2 . 1.4516(14) ?
S1 O4 . 1.4611(16) ?
S1 O1 . 1.4792(12) ?
S1 O3 . 1.4895(13) ?
N1 C12 . 1.324(2) ?
N1 C11 . 1.375(2) ?
N2 C12 . 1.344(2) ?
N2 C10 . 1.370(2) ?
N2 C7 . 1.467(2) ?
N3 C15 . 1.325(2) ?
N3 C14 . 1.376(2) ?
N3 Ni1 2_556 2.0736(15) ?
N4 C15 . 1.343(2) ?
N4 C13 . 1.371(2) ?
N4 C8 . 1.465(2) ?
N5 C18 . 1.322(2) ?
N5 C17 . 1.371(2) ?
N5 Ni1 2_566 2.0597(15) ?
N6 C18 . 1.343(2) ?
N6 C16 . 1.371(2) ?
N6 C9 . 1.469(2) ?
O1W H1WA . 0.8187 ?
O1W H1WB . 0.8219 ?
O2W H2WA . 0.8318 ?
O2W H2WB . 0.8269 ?
O5 C20 . 1.427(2) ?
O5 H1A . 0.8129 ?
O7 C21 . 1.420(3) ?
O7 H7C . 0.8200 ?
O6 C22 . 1.404(3) ?
O6 H6B . 0.8200 ?
C1 C2 . 1.379(3) ?
C1 C6 . 1.393(3) ?
C1 C7 . 1.516(2) ?
C2 C3 . 1.397(2) ?
C2 H2A . 0.9300 ?
C3 C4 . 1.384(2) ?
C3 C8 . 1.513(2) ?
C4 C5 . 1.395(2) ?
C4 H4A . 0.9300 ?
C5 C6 . 1.386(2) ?
C5 C9 . 1.506(2) ?
C6 H6A . 0.9300 ?
C7 H7A . 0.9700 ?
C7 H7B . 0.9700 ?
C8 H8A . 0.9700 ?
C8 H8B . 0.9700 ?
C9 H9A . 0.9700 ?
C9 H9B . 0.9700 ?
C10 C11 . 1.358(3) ?
C10 H10A . 0.9300 ?
C11 H11A . 0.9300 ?
C12 H12A . 0.9300 ?
C13 C14 . 1.348(3) ?
C13 H13A . 0.9300 ?
C14 H14A . 0.9300 ?
C15 H15A . 0.9300 ?
C16 C17 . 1.355(3) ?
C16 H16A . 0.9300 ?
C17 H17A . 0.9300 ?
C18 H18A . 0.9300 ?
C20 C20 2_566 1.492(4) ?
C20 H20A . 0.9700 ?
C20 H20B . 0.9700 ?
C21 C22 . 1.489(3) ?
C21 H21A . 0.9700 ?
C21 H21B . 0.9700 ?
C22 H22A . 0.9700 ?
C22 H22B . 0.9700 ?

loop_
_geom_hbond_atom_site_label_D
_geom_hbond_atom_site_label_H
_geom_hbond_atom_site_label_A
_geom_hbond_site_symmetry_A
_geom_hbond_distance_DH
_geom_hbond_distance_HA
_geom_hbond_distance_DA
_geom_hbond_angle_DHA
O1W H1WA O6 1_455 0.82 1.93 2.743(2) 171.9
O1W H1WB O2 1_455 0.82 1.88 2.6995(19) 177.8
O2W H2WA O3 2_666 0.83 2.00 2.827(2) 176.4
O2W H2WB O3 . 0.83 2.13 2.928(2) 163.2
O5 H1A O3 . 0.81 1.81 2.6168(18) 169.1
O7 H7C O4 2_666 0.82 2.07 2.884(3) 173.6

loop_
_geom_torsion_atom_site_label_1
_geom_torsion_atom_site_label_2
_geom_torsion_atom_site_label_3
_geom_torsion_atom_site_label_4
_geom_torsion_site_symmetry_1
_geom_torsion_site_symmetry_4
_geom_torsion
O2 S1 O1 Ni1 . . -139.62(13)
O4 S1 O1 Ni1 . . 97.44(15)
O3 S1 O1 Ni1 . . -19.90(16)
C6 C1 C2 C3 . . -0.9(3)
C7 C1 C2 C3 . . -179.63(15)
C1 C2 C3 C4 . . 1.4(3)
C1 C2 C3 C8 . . 179.31(16)
C2 C3 C4 C5 . . -1.2(3)
C8 C3 C4 C5 . . -179.09(16)
C3 C4 C5 C6 . . 0.5(3)
C3 C4 C5 C9 . . -178.73(15)
C4 C5 C6 C1 . . 0.1(3)
C9 C5 C6 C1 . . 179.27(15)
C2 C1 C6 C5 . . 0.2(3)
C7 C1 C6 C5 . . 178.86(15)
C12 N2 C7 C1 . . -92.6(2)
C10 N2 C7 C1 . . 86.1(2)
C2 C1 C7 N2 . . -82.8(2)
C6 C1 C7 N2 . . 98.5(2)
C15 N4 C8 C3 . . -92.2(2)
C13 N4 C8 C3 . . 82.8(2)
C4 C3 C8 N4 . . -129.77(17)
C2 C3 C8 N4 . . 52.4(2)
C18 N6 C9 C5 . . 85.2(2)
C16 N6 C9 C5 . . -90.5(2)
C6 C5 C9 N6 . . -97.28(19)
C4 C5 C9 N6 . . 81.9(2)
C12 N2 C10 C11 . . 0.09(19)
C7 N2 C10 C11 . . -178.79(16)
N2 C10 C11 N1 . . -0.3(2)
C12 N1 C11 C10 . . 0.3(2)
Ni1 N1 C11 C10 . . -179.26(12)
C11 N1 C12 N2 . . -0.27(19)
Ni1 N1 C12 N2 . . 179.31(11)
C10 N2 C12 N1 . . 0.12(19)
C7 N2 C12 N1 . . 179.00(15)
C15 N4 C13 C14 . . -0.6(2)
C8 N4 C13 C14 . . -176.31(17)
N4 C13 C14 N3 . . 0.7(2)
C15 N3 C14 C13 . . -0.5(2)
Ni1 N3 C14 C13 2_556 . 175.22(13)
C14 N3 C15 N4 . . 0.1(2)
Ni1 N3 C15 N4 2_556 . -175.73(11)
C13 N4 C15 N3 . . 0.3(2)
C8 N4 C15 N3 . . 176.05(16)
C18 N6 C16 C17 . . 0.8(2)
C9 N6 C16 C17 . . 177.19(17)
N6 C16 C17 N5 . . -0.7(2)
C18 N5 C17 C16 . . 0.4(2)
Ni1 N5 C17 C16 2_566 . 177.31(13)
C17 N5 C18 N6 . . 0.1(2)
Ni1 N5 C18 N6 2_566 . -176.68(12)
C16 N6 C18 N5 . . -0.6(2)
C9 N6 C18 N5 . . -176.97(15)
Ni1 O5 C20 C20 . 2_566 99.0(2)
O7 C21 C22 O6 . . -64.0(3)

_cod_database_fobs_code 2242016
